data_4103994
loop_
_publ_author_name
'Itaru Nakamura'
'Toshiharu Araki'
'Masahiro Terada'

_publ_contact_author_address
;

Department of Chemistry
Graduate School of Science
Tohoku University
Sendai 980-8578
Japan
;
_publ_contact_author_email
;
itaru-n@mail.tains.tohoku.ac.jp
;
_publ_contact_author_name
;
Itaru Nakamura
;
_publ_contact_author_phone
;
+81(0)22 7956754
;
_publ_section_title
;
 Five-Bond Cleavage in Copper-Catalyzed Skeletal Rearrangement of
 O-Propargyl Arylaldoximes to \b-Lactams
;
_journal_name_full 'Journal of the American Chemical Society'
_journal_page_first 2804
_journal_page_last 2805
_journal_paper_doi 10.1021/ja900133m
_journal_volume 131
_journal_year 2009
_chemical_formula_moiety 'C24 H18 F3 N O2 '
_chemical_formula_sum 'C24 H18 F3 N O2'
_chemical_formula_weight 409.41
_space_group_IT_number 2
_symmetry_cell_setting triclinic
_symmetry_Int_Tables_number 2
_symmetry_space_group_name_Hall '-P 1'
_symmetry_space_group_name_H-M 'P -1'
_cell_angle_alpha 79.398(11)
_cell_angle_beta 80.237(11)
_cell_angle_gamma 79.763(12)
_cell_formula_units_Z 4
_cell_length_a 9.800(3)
_cell_length_b 9.819(3)
_cell_length_c 21.005(8)
_cell_measurement_reflns_used 4903
_cell_measurement_temperature 150.0
_cell_measurement_theta_max 27.4
_cell_measurement_theta_min 3.0
_cell_volume 1935.4(11)
_computing_cell_refinement CrystalClear
_computing_data_collection CrystalClear
_computing_data_reduction CrystalStructure
_computing_publication_material 'CrystalStructure 3.8'
_computing_structure_refinement CRYSTALS
_computing_structure_solution SIR2004
_diffrn_detector_area_resol_mean 7.31
_diffrn_measured_fraction_theta_full 0.988
_diffrn_measured_fraction_theta_max 0.988
_diffrn_measurement_device_type 'Rigaku Saturn'
_diffrn_measurement_method \w
_diffrn_radiation_type 'Mo K\a'
_diffrn_radiation_wavelength 0.71070
_diffrn_reflns_av_R_equivalents 0.039
_diffrn_reflns_limit_h_max 12
_diffrn_reflns_limit_h_min -12
_diffrn_reflns_limit_k_max 12
_diffrn_reflns_limit_k_min -12
_diffrn_reflns_limit_l_max 27
_diffrn_reflns_limit_l_min -27
_diffrn_reflns_number 28460
_diffrn_reflns_theta_full 27.45
_diffrn_reflns_theta_max 27.45
_exptl_absorpt_coefficient_mu 0.109
_exptl_absorpt_correction_T_max 0.994
_exptl_absorpt_correction_T_min 0.974
_exptl_absorpt_correction_type numerical
_exptl_absorpt_process_details
;
    Higashi, T. (1999). Program for Absorption Correction.
    Rigaku Corporation, Tokyo, Japan.
;
_exptl_crystal_colour colorless
_exptl_crystal_density_diffrn 1.405
_exptl_crystal_density_method 'not measured'
_exptl_crystal_description prism
_exptl_crystal_F_000 848.00
_exptl_crystal_size_max 0.29
_exptl_crystal_size_mid 0.17
_exptl_crystal_size_min 0.06
_refine_diff_density_max 1.58
_refine_diff_density_min -0.84
_refine_ls_extinction_method none
_refine_ls_goodness_of_fit_ref 1.001
_refine_ls_hydrogen_treatment refall
_refine_ls_number_parameters 577
_refine_ls_number_reflns 8737
_refine_ls_R_factor_gt 0.0932
_refine_ls_shift/su_max 0.0000
_refine_ls_structure_factor_coef Fsqd
_refine_ls_weighting_details 'w = 1/[0.0106Fo^2^ + 1.0000\s(Fo^2^)]/(4Fo^2^)'
_refine_ls_weighting_scheme calc
_refine_ls_wR_factor_ref 0.2926
_reflns_number_gt 5710
_reflns_number_total 8737
_reflns_threshold_expression F^2^>2.0\s(F^2^)
_cod_data_source_file ja900133m_si_002.cif
_cod_data_source_block '__a'
_cod_original_cell_volume 1935.3(12)
_cod_original_formula_sum 'C24 H18 F3 N O2 '
_cod_database_code 4103994

loop_
_symmetry_equiv_pos_site_id
_symmetry_equiv_pos_as_xyz
1 +X,+Y,+Z
2 -X,-Y,-Z

loop_
_atom_site_label
_atom_site_type_symbol
_atom_site_fract_x
_atom_site_fract_y
_atom_site_fract_z
_atom_site_U_iso_or_equiv
_atom_site_adp_type
_atom_site_occupancy
_atom_site_symmetry_multiplicity
_atom_site_calc_flag
_atom_site_refinement_flags
F7 F 0.1871(3) 1.0108(2) 0.50123(12) 0.0980(9) Uani 1.00 1 d .
F8 F 0.3434(2) 0.8354(2) 0.48740(9) 0.0701(6) Uani 1.00 1 d .
F9 F 0.1428(2) 0.8071(2) 0.53985(9) 0.0624(6) Uani 1.00 1 d .
F10 F 0.2200(3) 0.5202(2) 0.48720(11) 0.0892(8) Uani 1.00 1 d .
F11 F 0.3298(2) 0.3162(2) 0.49078(10) 0.0714(7) Uani 1.00 1 d .
F12 F 0.1184(2) 0.3482(3) 0.53710(10) 0.0903(8) Uani 1.00 1 d .
O1 O 0.16202(17) 0.63637(19) 1.11950(8) 0.0320(4) Uani 1.00 1 d .
O3 O 0.15292(19) 0.14802(19) 1.11611(9) 0.0353(4) Uani 1.00 1 d .
O4 O 0.23056(19) 0.57358(18) 0.82749(9) 0.0350(4) Uani 1.00 1 d .
O5 O 0.2079(2) 1.05913(19) 0.82697(9) 0.0376(5) Uani 1.00 1 d .
N2 N 0.3708(2) 0.8585(2) 0.86329(11) 0.0366(6) Uani 1.00 1 d .
N3 N 0.3749(2) 0.3557(2) 0.85991(11) 0.0363(6) Uani 1.00 1 d .
C1 C 0.4914(2) 0.3122(2) 0.80968(11) 0.0250(5) Uani 1.00 1 d .
C2 C 0.4425(2) 0.4450(2) 0.76254(11) 0.0261(5) Uani 1.00 1 d .
C3 C 0.4912(2) 0.8218(2) 0.81367(11) 0.0256(5) Uani 1.00 1 d .
C4 C 0.3189(2) 0.3065(2) 0.92634(11) 0.0256(5) Uani 1.00 1 d .
C5 C 0.2857(2) 0.3475(2) 0.70379(12) 0.0306(6) Uani 1.00 1 d .
C6 C 0.4334(2) 0.5102(2) 0.64338(12) 0.0310(6) Uani 1.00 1 d .
C7 C 0.4364(2) 0.9500(2) 0.76670(11) 0.0269(5) Uani 1.00 1 d .
C8 C 0.4334(2) 1.0057(2) 0.64638(12) 0.0317(6) Uani 1.00 1 d .
C9 C 0.3138(2) 0.8061(2) 0.92948(11) 0.0270(5) Uani 1.00 1 d .
C10 C 0.3886(2) 0.9298(2) 0.70470(11) 0.0257(5) Uani 1.00 1 d .
C11 C 0.3858(2) 0.4340(2) 0.70183(11) 0.0259(5) Uani 1.00 1 d .
C12 C 0.2941(2) 0.8368(2) 0.70752(11) 0.0277(5) Uani 1.00 1 d .
C13 C 0.3858(2) 0.5009(2) 0.58581(12) 0.0343(6) Uani 1.00 1 d .
C14 C 0.3864(2) 0.9927(2) 0.58913(12) 0.0324(6) Uani 1.00 1 d .
C15 C 0.7200(2) 0.1879(2) 0.75489(12) 0.0255(5) Uani 1.00 1 d .
C16 C 0.5984(2) 0.7175(2) 0.80835(11) 0.0260(5) Uani 1.00 1 d .
C17 C 0.7053(2) 0.6980(2) 0.75039(12) 0.0272(5) Uani 1.00 1 d .
C18 C 0.2037(2) 0.6974(2) 1.05720(11) 0.0260(5) Uani 1.00 1 d .
C19 C 0.3303(2) 0.4724(2) 0.82081(10) 0.0171(4) Uani 1.00 1 d .
C20 C 0.4011(2) 0.7165(2) 0.96994(11) 0.0262(5) Uani 1.00 1 d .
C21 C 0.2440(2) 0.8237(2) 0.65177(12) 0.0306(6) Uani 1.00 1 d .
C22 C 0.2897(2) 0.9025(2) 0.59264(12) 0.0287(6) Uani 1.00 1 d .
C23 C 0.6031(2) 0.2136(2) 0.80901(12) 0.0268(5) Uani 1.00 1 d .
C24 C 0.2859(2) 0.4146(2) 0.58844(13) 0.0329(6) Uani 1.00 1 d .
C25 C 0.1756(2) 0.3480(2) 1.03069(11) 0.0290(6) Uani 1.00 1 d .
C26 C 0.1176(2) 0.7879(2) 1.01813(12) 0.0310(6) Uani 1.00 1 d .
C27 C 0.1722(2) 0.8411(2) 0.95511(12) 0.0296(6) Uani 1.00 1 d .
C28 C 0.2363(2) 0.3375(2) 0.64751(13) 0.0333(6) Uani 1.00 1 d .
C29 C 0.2324(2) 0.3973(2) 0.96665(11) 0.0277(5) Uani 1.00 1 d .
C30 C 0.3482(2) 0.1646(2) 0.95173(11) 0.0275(5) Uani 1.00 1 d .
C31 C 0.3176(2) 0.9686(2) 0.82303(10) 0.0183(4) Uani 1.00 1 d .
C32 C 0.3474(2) 0.6646(2) 1.03300(12) 0.0282(5) Uani 1.00 1 d .
C33 C 0.2399(2) 0.8913(2) 0.53132(13) 0.0355(7) Uani 1.00 1 d .
C34 C 0.2039(2) 0.2070(2) 1.05459(11) 0.0276(5) Uani 1.00 1 d .
C36 C 0.9629(2) 0.0967(2) 0.72043(13) 0.0365(6) Uani 1.00 1 d .
C37 C 0.2919(2) 0.1145(2) 1.01525(12) 0.0298(6) Uani 1.00 1 d .
C38 C 0.8509(2) 0.1224(2) 0.77004(12) 0.0311(6) Uani 1.00 1 d .
C39 C 0.7445(2) 0.8080(2) 0.70195(12) 0.0320(6) Uani 1.00 1 d .
C40 C 0.7051(2) 0.2258(2) 0.68907(11) 0.0289(6) Uani 1.00 1 d .
C41 C 0.8403(2) 0.7833(2) 0.64682(13) 0.0389(7) Uani 1.00 1 d .
C42 C 0.2375(3) 0.4013(3) 0.52737(14) 0.0409(7) Uani 1.00 1 d .
C43 C 0.7721(2) 0.5619(2) 0.74152(12) 0.0311(6) Uani 1.00 1 d .
C44 C 0.8681(2) 0.5369(2) 0.68628(14) 0.0372(7) Uani 1.00 1 d .
C45 C 0.9468(2) 0.1321(2) 0.65535(13) 0.0358(6) Uani 1.00 1 d .
C46 C 0.0155(2) 0.6580(3) 1.14501(13) 0.0381(7) Uani 1.00 1 d .
C47 C 0.9021(2) 0.6456(3) 0.63822(14) 0.0409(7) Uani 1.00 1 d .
C48 C 0.8166(2) 0.1988(2) 0.63931(13) 0.0328(6) Uani 1.00 1 d .
C49 C 0.0539(2) 0.2355(3) 1.15599(12) 0.0384(7) Uani 1.00 1 d .
H1 H 0.5064 0.5204 0.7540 0.031 Uiso 1.00 1 c R
H2 H 0.2517 0.2949 0.7442 0.037 Uiso 1.00 1 c R
H3 H 0.5005 0.5700 0.6419 0.037 Uiso 1.00 1 c R
H4 H 0.4909 1.0324 0.7593 0.032 Uiso 1.00 1 c R
H5 H 0.4981 1.0683 0.6444 0.039 Uiso 1.00 1 c R
H6 H 0.2638 0.7825 0.7481 0.034 Uiso 1.00 1 c R
H7 H 0.4177 1.0454 0.5483 0.039 Uiso 1.00 1 c R
H8 H 0.6071 0.6377 0.8485 0.032 Uiso 1.00 1 c R
H9 H 0.4977 0.6923 0.9545 0.032 Uiso 1.00 1 c R
H10 H 0.1792 0.7612 0.6536 0.037 Uiso 1.00 1 c R
H11 H 0.6173 0.1439 0.8547 0.033 Uiso 1.00 1 c R
H12 H 0.1181 0.4105 1.0573 0.036 Uiso 1.00 1 c R
H13 H 0.0213 0.8127 1.0341 0.038 Uiso 1.00 1 c R
H14 H 0.1694 0.2776 0.6486 0.040 Uiso 1.00 1 c R
H15 H 0.2120 0.4941 0.9496 0.034 Uiso 1.00 1 c R
H16 H 0.4057 0.1018 0.9253 0.033 Uiso 1.00 1 c R
H17 H 0.4077 0.6037 1.0605 0.035 Uiso 1.00 1 c R
H18 H 0.3131 0.0179 1.0325 0.036 Uiso 1.00 1 c R
H19 H 0.8642 0.0951 0.8146 0.038 Uiso 1.00 1 c R
H20 H 0.7037 0.9014 0.7069 0.038 Uiso 1.00 1 c R
H21 H 0.6166 0.2701 0.6772 0.035 Uiso 1.00 1 c R
H22 H 0.8647 0.8601 0.6147 0.046 Uiso 1.00 1 c R
H23 H 1.0225 0.1124 0.6219 0.043 Uiso 1.00 1 c R
H24 H 0.0956 0.3114 1.1622 0.045 Uiso 1.00 1 c R
H25 H 0.1127 0.9044 0.9281 0.036 Uiso 1.00 1 c R
H26 H 0.7505 0.4852 0.7743 0.038 Uiso 1.00 1 c R
H27 H 0.9104 0.4438 0.6816 0.045 Uiso 1.00 1 c R
H28 H 0.9662 0.6292 0.6001 0.049 Uiso 1.00 1 c R
H29 H 1.0519 0.0531 0.7320 0.043 Uiso 1.00 1 c R
H30 H 0.8034 0.2263 0.5947 0.040 Uiso 1.00 1 c R
H31 H 0.4194 0.5531 0.5452 0.040 Uiso 1.00 1 c R
H32 H -0.0043 0.7386 1.1660 0.047 Uiso 1.00 1 c R
H33 H -0.0068 0.5785 1.1758 0.046 Uiso 1.00 1 c R
H34 H -0.0390 0.6716 1.1104 0.046 Uiso 1.00 1 c R
H35 H -0.0261 0.2709 1.1346 0.045 Uiso 1.00 1 c R
H36 H 0.0265 0.1821 1.1973 0.045 Uiso 1.00 1 c R

loop_
_atom_site_aniso_label
_atom_site_aniso_U_11
_atom_site_aniso_U_22
_atom_site_aniso_U_33
_atom_site_aniso_U_12
_atom_site_aniso_U_13
_atom_site_aniso_U_23
F7 0.174(2) 0.0530(13) 0.0834(16) 0.0017(14) -0.0935(18) -0.0016(11)
F8 0.0530(11) 0.1338(19) 0.0363(9) -0.0299(12) 0.0019(8) -0.0382(11)
F9 0.0582(11) 0.1045(15) 0.0375(9) -0.0439(11) -0.0099(8) -0.0109(9)
F10 0.162(2) 0.0537(12) 0.0626(13) -0.0082(13) -0.0694(15) 0.0043(10)
F11 0.0835(15) 0.0884(15) 0.0490(11) 0.0014(12) -0.0210(10) -0.0314(10)
F12 0.0717(14) 0.171(2) 0.0447(11) -0.0582(16) -0.0216(10) -0.0093(13)
O1 0.0266(8) 0.0398(10) 0.0278(9) -0.0065(7) -0.0024(7) -0.0006(7)
O3 0.0356(9) 0.0342(9) 0.0312(9) -0.0038(7) 0.0019(7) -0.0002(7)
O4 0.0352(9) 0.0283(9) 0.0353(9) 0.0033(7) 0.0011(7) -0.0024(7)
O5 0.0392(10) 0.0366(10) 0.0312(9) 0.0079(8) -0.0037(7) -0.0050(7)
N2 0.0393(12) 0.0361(12) 0.0376(12) -0.0093(9) -0.0091(10) -0.0076(9)
N3 0.0345(12) 0.0376(12) 0.0396(12) -0.0088(9) -0.0082(9) -0.0075(9)
C1 0.0258(11) 0.0288(11) 0.0243(11) -0.0092(9) -0.0069(8) -0.0066(9)
C2 0.0228(11) 0.0271(11) 0.0280(11) -0.0072(9) -0.0003(9) -0.0031(9)
C3 0.0266(11) 0.0309(12) 0.0223(11) -0.0094(9) -0.0070(8) -0.0043(9)
C4 0.0242(11) 0.0303(12) 0.0257(11) -0.0083(9) -0.0065(8) -0.0063(9)
C5 0.0296(12) 0.0343(13) 0.0287(12) -0.0104(10) -0.0026(9) -0.0027(10)
C6 0.0304(12) 0.0266(12) 0.0353(13) -0.0068(9) -0.0049(10) -0.0010(10)
C7 0.0305(12) 0.0260(11) 0.0243(11) -0.0069(9) -0.0015(9) -0.0042(9)
C8 0.0349(13) 0.0300(12) 0.0323(13) -0.0122(10) -0.0074(10) -0.0008(9)
C9 0.0313(12) 0.0289(11) 0.0247(11) -0.0086(9) -0.0070(9) -0.0078(9)
C10 0.0263(11) 0.0232(10) 0.0278(11) -0.0018(8) -0.0051(9) -0.0055(8)
C11 0.0238(11) 0.0249(11) 0.0279(11) -0.0019(8) -0.0025(8) -0.0043(8)
C12 0.0317(12) 0.0281(11) 0.0236(11) -0.0084(9) -0.0027(9) -0.0019(9)
C13 0.0382(14) 0.0341(13) 0.0270(12) -0.0054(10) -0.0004(10) 0.0004(10)
C14 0.0372(13) 0.0327(12) 0.0275(12) -0.0100(10) -0.0040(10) -0.0017(9)
C15 0.0234(11) 0.0256(11) 0.0304(12) -0.0078(8) -0.0054(9) -0.0062(9)
C16 0.0262(11) 0.0268(11) 0.0266(11) -0.0067(8) -0.0052(9) -0.0041(9)
C17 0.0229(11) 0.0334(12) 0.0290(12) -0.0079(9) -0.0083(9) -0.0069(9)
C18 0.0268(11) 0.0303(11) 0.0245(11) -0.0089(9) -0.0039(9) -0.0091(9)
C19 0.0174(9) 0.0165(9) 0.0171(9) -0.0036(7) -0.0003(7) -0.0028(7)
C20 0.0215(10) 0.0291(11) 0.0283(11) -0.0034(8) -0.0050(8) -0.0044(9)
C21 0.0310(12) 0.0312(12) 0.0306(12) -0.0081(9) -0.0065(9) -0.0027(9)
C22 0.0277(12) 0.0322(12) 0.0268(12) -0.0042(9) -0.0045(9) -0.0061(9)
C23 0.0259(11) 0.0292(11) 0.0278(11) -0.0071(9) -0.0053(9) -0.0067(9)
C24 0.0348(13) 0.0311(12) 0.0324(13) -0.0008(10) -0.0092(10) -0.0039(10)
C25 0.0277(11) 0.0324(12) 0.0286(12) -0.0065(9) -0.0010(9) -0.0098(9)
C26 0.0256(11) 0.0349(13) 0.0342(13) -0.0051(9) -0.0021(9) -0.0114(10)
C27 0.0288(12) 0.0330(12) 0.0296(12) -0.0039(9) -0.0082(9) -0.0089(9)
C28 0.0295(12) 0.0356(13) 0.0361(13) -0.0106(10) -0.0062(10) -0.0025(10)
C29 0.0270(11) 0.0275(11) 0.0300(12) -0.0041(9) -0.0076(9) -0.0046(9)
C30 0.0260(11) 0.0278(11) 0.0289(11) -0.0040(9) -0.0006(9) -0.0082(9)
C31 0.0226(10) 0.0178(9) 0.0150(9) -0.0010(7) -0.0053(7) -0.0031(7)
C32 0.0241(11) 0.0333(12) 0.0286(12) -0.0021(9) -0.0089(9) -0.0061(9)
C33 0.0382(14) 0.0406(14) 0.0292(13) -0.0086(11) -0.0099(10) -0.0021(10)
C34 0.0248(11) 0.0347(12) 0.0250(11) -0.0075(9) -0.0047(9) -0.0055(9)
C36 0.0234(12) 0.0381(14) 0.0453(15) 0.0023(10) -0.0045(10) -0.0068(11)
C37 0.0316(12) 0.0271(11) 0.0322(12) -0.0071(9) -0.0068(9) -0.0040(9)
C38 0.0333(12) 0.0268(11) 0.0347(13) -0.0039(9) -0.0094(10) -0.0046(9)
C39 0.0296(12) 0.0284(12) 0.0368(13) -0.0049(9) -0.0048(10) -0.0019(10)
C40 0.0252(11) 0.0318(12) 0.0314(12) -0.0030(9) -0.0057(9) -0.0092(9)
C41 0.0374(14) 0.0416(15) 0.0363(14) -0.0116(11) -0.0014(11) -0.0011(11)
C42 0.0458(16) 0.0437(15) 0.0345(14) -0.0060(12) -0.0149(12) -0.0014(11)
C43 0.0247(11) 0.0309(12) 0.0393(13) -0.0069(9) -0.0059(9) -0.0056(10)
C44 0.0297(12) 0.0306(13) 0.0522(16) -0.0062(10) 0.0012(11) -0.0138(11)
C45 0.0315(13) 0.0352(13) 0.0403(14) -0.0049(10) 0.0024(10) -0.0115(10)
C46 0.0286(13) 0.0477(15) 0.0379(14) -0.0092(11) 0.0035(10) -0.0103(11)
C47 0.0347(14) 0.0491(16) 0.0383(14) -0.0086(12) 0.0049(11) -0.0128(12)
C48 0.0330(12) 0.0341(12) 0.0336(13) -0.0080(10) -0.0049(10) -0.0086(10)
C49 0.0384(14) 0.0482(15) 0.0254(12) -0.0035(11) -0.0005(10) -0.0045(11)

loop_
_atom_type_symbol
_atom_type_description
_atom_type_scat_dispersion_real
_atom_type_scat_dispersion_imag
_atom_type_scat_source
C C 0.003 0.002
;
International Tables for Crystallography
(1992, Vol. C, Tables 4.2.6.8 and 6.1.1.4)
;
H H 0.000 0.000
;
International Tables for Crystallography
(1992, Vol. C, Table 6.1.1.4)
;
F F 0.017 0.010
;
International Tables for Crystallography
(1992, Vol. C, Tables 4.2.6.8 and 6.1.1.4)
;
N N 0.006 0.003
;
International Tables for Crystallography
(1992, Vol. C, Tables 4.2.6.8 and 6.1.1.4)
;
O O 0.011 0.006
;
International Tables for Crystallography
(1992, Vol. C, Tables 4.2.6.8 and 6.1.1.4)
;

loop_
_geom_angle_atom_site_label_1
_geom_angle_atom_site_label_2
_geom_angle_atom_site_label_3
_geom_angle
_geom_angle_publ_flag
C(18) O(1) C(46) 118.50(18) yes
C(34) O(3) C(49) 118.05(18) yes
C(3) N(2) C(9) 139.13(19) yes
C(3) N(2) C(31) 92.66(17) yes
C(9) N(2) C(31) 128.2(2) yes
C(1) N(3) C(4) 138.68(19) yes
C(1) N(3) C(19) 92.75(17) yes
C(4) N(3) C(19) 128.57(19) yes
N(3) C(1) C(2) 89.00(16) yes
N(3) C(1) C(23) 135.1(2) yes
C(2) C(1) C(23) 135.1(2) yes
C(1) C(2) C(11) 120.7(2) yes
C(1) C(2) C(19) 83.13(14) yes
C(11) C(2) C(19) 114.42(18) yes
N(2) C(3) C(7) 89.01(16) yes
N(2) C(3) C(16) 136.8(2) yes
C(7) C(3) C(16) 133.99(19) yes
N(3) C(4) C(29) 121.95(19) yes
N(3) C(4) C(30) 119.4(2) yes
C(29) C(4) C(30) 118.62(19) yes
C(11) C(5) C(28) 120.5(2) yes
C(11) C(6) C(13) 121.1(2) yes
C(3) C(7) C(10) 119.4(2) yes
C(3) C(7) C(31) 83.52(15) yes
C(10) C(7) C(31) 113.80(19) yes
C(10) C(8) C(14) 121.0(2) yes
N(2) C(9) C(20) 119.3(2) yes
N(2) C(9) C(27) 122.7(2) yes
C(20) C(9) C(27) 118.00(19) yes
C(7) C(10) C(8) 120.1(2) yes
C(7) C(10) C(12) 120.13(19) yes
C(8) C(10) C(12) 119.7(2) yes
C(2) C(11) C(5) 121.36(19) yes
C(2) C(11) C(6) 119.3(2) yes
C(5) C(11) C(6) 119.4(2) yes
C(10) C(12) C(21) 120.5(2) yes
C(6) C(13) C(24) 118.9(2) yes
C(8) C(14) C(22) 118.9(2) yes
C(23) C(15) C(38) 119.3(2) yes
C(23) C(15) C(40) 123.3(2) yes
C(38) C(15) C(40) 117.4(2) yes
C(3) C(16) C(17) 127.39(19) yes
C(16) C(17) C(39) 123.8(2) yes
C(16) C(17) C(43) 119.7(2) yes
C(39) C(17) C(43) 116.5(2) yes
O(1) C(18) C(26) 124.70(19) yes
O(1) C(18) C(32) 116.11(19) yes
C(26) C(18) C(32) 119.2(2) yes
O(4) C(19) N(3) 134.00(19) yes
O(4) C(19) C(2) 130.87(17) yes
N(3) C(19) C(2) 95.12(16) yes
C(9) C(20) C(32) 119.7(2) yes
C(12) C(21) C(22) 119.2(2) yes
C(14) C(22) C(21) 120.7(2) yes
C(14) C(22) C(33) 118.1(2) yes
C(21) C(22) C(33) 121.3(2) yes
C(1) C(23) C(15) 129.4(2) yes
C(13) C(24) C(28) 120.4(2) yes
C(13) C(24) C(42) 119.3(2) yes
C(28) C(24) C(42) 120.3(2) yes
C(29) C(25) C(34) 119.0(2) yes
C(18) C(26) C(27) 119.2(2) yes
C(9) C(27) C(26) 122.4(2) yes
C(5) C(28) C(24) 119.6(2) yes
C(4) C(29) C(25) 121.6(2) yes
C(4) C(30) C(37) 120.2(2) yes
O(5) C(31) N(2) 134.72(19) yes
O(5) C(31) C(7) 130.52(18) yes
N(2) C(31) C(7) 94.76(16) yes
C(18) C(32) C(20) 121.4(2) yes
F(7) C(33) F(8) 106.1(2) yes
F(7) C(33) F(9) 106.6(2) yes
F(7) C(33) C(22) 112.9(2) yes
F(8) C(33) F(9) 103.7(2) yes
F(8) C(33) C(22) 112.9(2) yes
F(9) C(33) C(22) 113.8(2) yes
O(3) C(34) C(25) 123.7(2) yes
O(3) C(34) C(37) 116.0(2) yes
C(25) C(34) C(37) 120.31(19) yes
C(38) C(36) C(45) 121.5(2) yes
C(30) C(37) C(34) 120.3(2) yes
C(15) C(38) C(36) 120.8(2) yes
C(17) C(39) C(41) 121.5(2) yes
C(15) C(40) C(48) 121.9(2) yes
C(39) C(41) C(47) 120.7(2) yes
F(10) C(42) F(11) 103.4(2) yes
F(10) C(42) F(12) 107.4(2) yes
F(10) C(42) C(24) 113.4(2) yes
F(11) C(42) F(12) 104.8(2) yes
F(11) C(42) C(24) 113.5(2) yes
F(12) C(42) C(24) 113.6(2) yes
C(17) C(43) C(44) 122.0(2) yes
C(43) C(44) C(47) 120.7(2) yes
C(36) C(45) C(48) 118.4(2) yes
C(41) C(47) C(44) 118.4(2) yes
C(40) C(48) C(45) 119.9(2) yes
C(1) C(2) H(1) 114.5 no
C(11) C(2) H(1) 111.8 no
C(19) C(2) H(1) 108.7 no
C(11) C(5) H(2) 119.8 no
C(28) C(5) H(2) 119.7 no
C(11) C(6) H(3) 119.7 no
C(13) C(6) H(3) 119.2 no
C(3) C(7) H(4) 115.4 no
C(10) C(7) H(4) 112.4 no
C(31) C(7) H(4) 108.6 no
C(10) C(8) H(5) 119.8 no
C(14) C(8) H(5) 119.2 no
C(10) C(12) H(6) 119.9 no
C(21) C(12) H(6) 119.6 no
C(6) C(13) H(31) 121.1 no
C(24) C(13) H(31) 120.0 no
C(8) C(14) H(7) 121.2 no
C(22) C(14) H(7) 119.9 no
C(3) C(16) H(8) 117.4 no
C(17) C(16) H(8) 115.2 no
C(9) C(20) H(9) 120.2 no
C(32) C(20) H(9) 120.1 no
C(12) C(21) H(10) 120.6 no
C(22) C(21) H(10) 120.1 no
C(1) C(23) H(11) 117.0 no
C(15) C(23) H(11) 113.5 no
C(29) C(25) H(12) 120.6 no
C(34) C(25) H(12) 120.5 no
C(18) C(26) H(13) 120.1 no
C(27) C(26) H(13) 120.7 no
C(9) C(27) H(25) 118.4 no
C(26) C(27) H(25) 119.2 no
C(5) C(28) H(14) 120.7 no
C(24) C(28) H(14) 119.7 no
C(4) C(29) H(15) 119.0 no
C(25) C(29) H(15) 119.4 no
C(4) C(30) H(16) 119.8 no
C(37) C(30) H(16) 120.0 no
C(18) C(32) H(17) 119.2 no
C(20) C(32) H(17) 119.3 no
C(38) C(36) H(29) 119.3 no
C(45) C(36) H(29) 119.2 no
C(30) C(37) H(18) 119.8 no
C(34) C(37) H(18) 119.9 no
C(15) C(38) H(19) 119.3 no
C(36) C(38) H(19) 119.9 no
C(17) C(39) H(20) 118.9 no
C(41) C(39) H(20) 119.6 no
C(15) C(40) H(21) 119.3 no
C(48) C(40) H(21) 118.8 no
C(39) C(41) H(22) 119.7 no
C(47) C(41) H(22) 119.6 no
C(17) C(43) H(26) 118.6 no
C(44) C(43) H(26) 119.4 no
C(43) C(44) H(27) 119.9 no
C(47) C(44) H(27) 119.4 no
C(36) C(45) H(23) 121.2 no
C(48) C(45) H(23) 120.4 no
O(1) C(46) H(32) 108.9 no
O(1) C(46) H(33) 109.6 no
O(1) C(46) H(34) 109.9 no
H(32) C(46) H(33) 109.5 no
H(32) C(46) H(34) 109.5 no
H(33) C(46) H(34) 109.5 no
C(41) C(47) H(28) 120.4 no
C(44) C(47) H(28) 121.2 no
C(40) C(48) H(30) 120.0 no
C(45) C(48) H(30) 120.0 no
O(3) C(49) H(24) 109.5 no
O(3) C(49) H(35) 109.1 no
O(3) C(49) H(36) 109.7 no
H(24) C(49) H(35) 109.5 no
H(24) C(49) H(36) 109.5 no
H(35) C(49) H(36) 109.5 no

loop_
_geom_bond_atom_site_label_1
_geom_bond_atom_site_label_2
_geom_bond_distance
_geom_bond_publ_flag
F(7) C(33) 1.291(3) yes
F(8) C(33) 1.361(3) yes
F(9) C(33) 1.337(3) yes
F(10) C(42) 1.311(3) yes
F(11) C(42) 1.356(3) yes
F(12) C(42) 1.331(4) yes
O(1) C(18) 1.362(2) yes
O(1) C(46) 1.437(2) yes
O(3) C(34) 1.365(2) yes
O(3) C(49) 1.440(3) yes
O(4) C(19) 1.274(2) yes
O(5) C(31) 1.269(2) yes
N(2) C(3) 1.476(3) yes
N(2) C(9) 1.444(3) yes
N(2) C(31) 1.330(2) yes
N(3) C(1) 1.478(3) yes
N(3) C(4) 1.438(3) yes
N(3) C(19) 1.332(2) yes
C(1) C(2) 1.540(2) yes
C(1) C(23) 1.327(3) yes
C(2) C(11) 1.503(3) yes
C(2) C(19) 1.529(2) yes
C(3) C(7) 1.526(2) yes
C(3) C(16) 1.337(3) yes
C(4) C(29) 1.413(3) yes
C(4) C(30) 1.395(3) yes
C(5) C(11) 1.398(3) yes
C(5) C(28) 1.377(4) yes
C(6) C(11) 1.370(3) yes
C(6) C(13) 1.391(3) yes
C(7) C(10) 1.513(3) yes
C(7) C(31) 1.525(2) yes
C(8) C(10) 1.359(3) yes
C(8) C(14) 1.393(3) yes
C(9) C(20) 1.390(3) yes
C(9) C(27) 1.407(3) yes
C(10) C(12) 1.399(3) yes
C(12) C(21) 1.379(3) yes
C(13) C(24) 1.392(4) yes
C(14) C(22) 1.392(3) yes
C(15) C(23) 1.493(3) yes
C(15) C(38) 1.390(3) yes
C(15) C(40) 1.390(3) yes
C(16) C(17) 1.483(3) yes
C(17) C(39) 1.400(3) yes
C(17) C(43) 1.410(3) yes
C(18) C(26) 1.370(3) yes
C(18) C(32) 1.415(3) yes
C(20) C(32) 1.379(3) yes
C(21) C(22) 1.387(3) yes
C(22) C(33) 1.481(4) yes
C(24) C(28) 1.389(3) yes
C(24) C(42) 1.475(4) yes
C(25) C(29) 1.399(3) yes
C(25) C(34) 1.378(3) yes
C(26) C(27) 1.384(3) yes
C(30) C(37) 1.390(3) yes
C(34) C(37) 1.417(3) yes
C(36) C(38) 1.402(3) yes
C(36) C(45) 1.376(3) yes
C(39) C(41) 1.391(3) yes
C(40) C(48) 1.403(3) yes
C(41) C(47) 1.411(3) yes
C(43) C(44) 1.394(3) yes
C(44) C(47) 1.373(3) yes
C(45) C(48) 1.392(3) yes
C(2) H(1) 1.025 no
C(5) H(2) 0.950 no
C(6) H(3) 0.950 no
C(7) H(4) 1.022 no
C(8) H(5) 0.950 no
C(12) H(6) 0.950 no
C(13) H(31) 0.950 no
C(14) H(7) 0.950 no
C(16) H(8) 1.043 no
C(20) H(9) 0.950 no
C(21) H(10) 0.950 no
C(23) H(11) 1.085 no
C(25) H(12) 0.950 no
C(26) H(13) 0.950 no
C(27) H(25) 0.950 no
C(28) H(14) 0.950 no
C(29) H(15) 0.950 no
C(30) H(16) 0.950 no
C(32) H(17) 0.950 no
C(36) H(29) 0.950 no
C(37) H(18) 0.950 no
C(38) H(19) 0.950 no
C(39) H(20) 0.950 no
C(40) H(21) 0.950 no
C(41) H(22) 0.950 no
C(43) H(26) 0.950 no
C(44) H(27) 0.950 no
C(45) H(23) 0.950 no
C(46) H(32) 0.950 no
C(46) H(33) 0.950 no
C(46) H(34) 0.950 no
C(47) H(28) 0.950 no
C(48) H(30) 0.950 no
C(49) H(24) 0.950 no
C(49) H(35) 0.950 no
C(49) H(36) 0.950 no

loop_
_geom_contact_atom_site_label_1
_geom_contact_atom_site_label_2
_geom_contact_distance
_geom_contact_site_symmetry_2
F(7) F(8) 2.120(3) .
F(7) F(9) 2.107(3) .
F(7) F(9) 3.566(3) 2_576
F(7) F(11) 3.484(3) 1_565
F(7) F(12) 3.457(3) 1_565
F(7) C(14) 2.869(4) .
F(7) C(21) 3.433(3) .
F(7) C(22) 2.314(3) .
F(7) C(41) 3.407(3) 2_676
F(8) F(7) 2.120(3) .
F(8) F(9) 2.121(2) .
F(8) F(10) 3.518(3) .
F(8) F(11) 3.352(3) 2_666
F(8) C(8) 3.554(3) 2_676
F(8) C(13) 3.541(3) .
F(8) C(14) 2.980(3) .
F(8) C(14) 3.405(3) 2_676
F(8) C(21) 3.411(3) .
F(8) C(22) 2.370(3) .
F(8) C(48) 3.404(3) 2_666
F(9) F(7) 2.107(3) .
F(9) F(7) 3.566(3) 2_576
F(9) F(8) 2.121(2) .
F(9) F(10) 3.136(3) .
F(9) C(13) 3.579(3) .
F(9) C(21) 2.743(3) .
F(9) C(22) 2.363(3) .
F(9) C(41) 3.418(3) 1_455
F(9) C(47) 3.289(3) 1_455
F(10) F(8) 3.518(3) .
F(10) F(9) 3.136(3) .
F(10) F(11) 2.092(3) .
F(10) F(12) 2.129(3) .
F(10) F(12) 3.427(3) 2_566
F(10) C(13) 2.802(4) .
F(10) C(24) 2.330(3) .
F(10) C(28) 3.527(3) .
F(10) C(48) 3.476(3) 2_666
F(11) F(7) 3.484(3) 1_545
F(11) F(8) 3.352(3) 2_666
F(11) F(10) 2.092(3) .
F(11) F(12) 2.129(3) .
F(11) C(13) 3.103(3) .
F(11) C(13) 3.575(3) 2_666
F(11) C(14) 3.466(3) 1_545
F(11) C(24) 2.368(3) .
F(11) C(28) 3.299(3) .
F(12) F(7) 3.457(3) 1_545
F(12) F(10) 2.129(3) .
F(12) F(10) 3.427(3) 2_566
F(12) F(11) 2.129(3) .
F(12) C(24) 2.350(4) .
F(12) C(28) 2.738(3) .
F(12) C(45) 3.378(3) 1_455
O(1) C(23) 3.594(3) 2_667
O(1) C(26) 2.420(2) .
O(1) C(32) 2.356(2) .
O(1) C(38) 3.582(3) 2_667
O(1) C(43) 3.291(2) 2_667
O(3) C(25) 2.418(2) .
O(3) C(37) 2.360(2) .
O(3) C(38) 3.231(2) 2_657
O(4) N(2) 3.574(3) .
O(4) N(3) 2.399(2) .
O(4) C(1) 3.310(2) .
O(4) C(2) 2.551(2) .
O(4) C(4) 3.120(2) .
O(4) C(11) 3.223(2) .
O(4) C(12) 3.326(2) .
O(4) C(29) 3.112(2) .
O(4) C(46) 3.509(3) 2_567
O(4) C(49) 3.075(3) 2_567
O(5) N(2) 2.398(2) .
O(5) C(3) 3.300(2) .
O(5) C(5) 3.563(2) 1_565
O(5) C(7) 2.539(2) .
O(5) C(9) 3.124(2) .
O(5) C(10) 3.194(2) .
O(5) C(12) 3.523(3) .
O(5) C(27) 3.127(2) .
O(5) C(30) 3.543(3) 1_565
O(5) C(36) 3.480(3) 1_465
O(5) C(46) 3.295(3) 2_577
N(2) O(4) 3.574(3) .
N(2) O(5) 2.398(2) .
N(2) C(7) 2.105(2) .
N(2) C(10) 3.257(3) .
N(2) C(12) 3.530(3) .
N(2) C(16) 2.616(3) .
N(2) C(20) 2.446(3) .
N(2) C(27) 2.502(3) .
N(3) O(4) 2.399(2) .
N(3) C(2) 2.116(2) .
N(3) C(5) 3.552(3) .
N(3) C(11) 3.255(3) .
N(3) C(23) 2.593(3) .
N(3) C(29) 2.493(3) .
N(3) C(30) 2.446(2) .
C(1) O(4) 3.310(2) .
C(1) C(4) 2.728(3) .
C(1) C(5) 3.181(3) .
C(1) C(11) 2.644(3) .
C(1) C(15) 2.550(3) .
C(1) C(19) 2.037(2) .
C(1) C(30) 3.269(2) .
C(1) C(40) 3.144(3) .
C(2) O(4) 2.551(2) .
C(2) N(3) 2.116(2) .
C(2) C(4) 3.550(2) .
C(2) C(5) 2.529(3) .
C(2) C(6) 2.480(3) .
C(2) C(15) 3.369(2) .
C(2) C(23) 2.651(3) .
C(2) C(40) 3.397(3) .
C(2) C(43) 3.550(3) .
C(3) O(5) 3.300(2) .
C(3) C(9) 2.736(3) .
C(3) C(10) 2.623(3) .
C(3) C(12) 3.156(3) .
C(3) C(17) 2.528(3) .
C(3) C(20) 3.274(3) .
C(3) C(31) 2.032(2) .
C(3) C(39) 3.116(3) .
C(4) O(4) 3.120(2) .
C(4) C(1) 2.728(3) .
C(4) C(2) 3.550(2) .
C(4) C(19) 2.496(2) .
C(4) C(23) 3.501(3) .
C(4) C(25) 2.454(3) .
C(4) C(32) 3.587(3) 2_667
C(4) C(34) 2.806(3) .
C(4) C(37) 2.414(3) .
C(5) O(5) 3.563(2) 1_545
C(5) N(3) 3.552(3) .
C(5) C(1) 3.181(3) .
C(5) C(2) 2.529(3) .
C(5) C(6) 2.389(3) .
C(5) C(13) 2.774(3) .
C(5) C(19) 3.066(3) .
C(5) C(24) 2.391(3) .
C(6) C(2) 2.480(3) .
C(6) C(5) 2.389(3) .
C(6) C(21) 3.318(3) .
C(6) C(24) 2.397(4) .
C(6) C(28) 2.769(4) .
C(7) O(5) 2.539(2) .
C(7) N(2) 2.105(2) .
C(7) C(8) 2.490(3) .
C(7) C(9) 3.544(3) .
C(7) C(12) 2.524(3) .
C(7) C(16) 2.636(3) .
C(7) C(17) 3.298(3) .
C(7) C(39) 3.275(3) .
C(8) F(8) 3.554(3) 2_676
C(8) C(7) 2.490(3) .
C(8) C(12) 2.385(3) .
C(8) C(21) 2.772(4) .
C(8) C(22) 2.398(4) .
C(8) C(28) 3.481(3) 1_565
C(8) C(39) 3.563(3) .
C(9) O(5) 3.124(2) .
C(9) C(3) 2.736(3) .
C(9) C(7) 3.544(3) .
C(9) C(16) 3.543(3) .
C(9) C(18) 2.806(3) .
C(9) C(26) 2.446(3) .
C(9) C(31) 2.495(2) .
C(9) C(32) 2.395(3) .
C(10) O(5) 3.194(2) .
C(10) N(2) 3.257(3) .
C(10) C(3) 2.623(3) .
C(10) C(14) 2.395(3) .
C(10) C(16) 3.412(3) .
C(10) C(21) 2.411(3) .
C(10) C(22) 2.766(3) .
C(10) C(31) 2.545(3) .
C(10) C(39) 3.475(3) .
C(11) O(4) 3.223(2) .
C(11) N(3) 3.255(3) .
C(11) C(1) 2.644(3) .
C(11) C(13) 2.404(3) .
C(11) C(19) 2.549(3) .
C(11) C(23) 3.533(3) .
C(11) C(24) 2.773(3) .
C(11) C(28) 2.409(4) .
C(11) C(40) 3.418(3) .
C(12) O(4) 3.326(2) .
C(12) O(5) 3.523(3) .
C(12) N(2) 3.530(3) .
C(12) C(3) 3.156(3) .
C(12) C(7) 2.524(3) .
C(12) C(8) 2.385(3) .
C(12) C(14) 2.770(3) .
C(12) C(22) 2.386(3) .
C(12) C(31) 3.011(3) .
C(13) F(8) 3.541(3) .
C(13) F(9) 3.579(3) .
C(13) F(10) 2.802(4) .
C(13) F(11) 3.103(3) .
C(13) F(11) 3.575(3) 2_666
C(13) C(5) 2.774(3) .
C(13) C(11) 2.404(3) .
C(13) C(28) 2.413(3) .
C(13) C(42) 2.474(4) .
C(14) F(7) 2.869(4) .
C(14) F(8) 2.980(3) .
C(14) F(8) 3.405(3) 2_676
C(14) F(11) 3.466(3) 1_565
C(14) C(10) 2.395(3) .
C(14) C(12) 2.770(3) .
C(14) C(21) 2.414(3) .
C(14) C(33) 2.464(4) .
C(15) C(1) 2.550(3) .
C(15) C(2) 3.369(2) .
C(15) C(36) 2.427(3) .
C(15) C(45) 2.833(3) .
C(15) C(48) 2.442(3) .
C(16) N(2) 2.616(3) .
C(16) C(7) 2.636(3) .
C(16) C(9) 3.543(3) .
C(16) C(10) 3.412(3) .
C(16) C(31) 3.366(2) .
C(16) C(39) 2.544(3) .
C(16) C(43) 2.501(3) .
C(17) C(3) 2.528(3) .
C(17) C(7) 3.298(3) .
C(17) C(41) 2.436(3) .
C(17) C(44) 2.453(3) .
C(17) C(47) 2.844(3) .
C(17) C(49) 3.530(4) 2_667
C(18) C(9) 2.806(3) .
C(18) C(20) 2.437(3) .
C(18) C(27) 2.375(3) .
C(18) C(46) 2.406(3) .
C(19) C(1) 2.037(2) .
C(19) C(4) 2.496(2) .
C(19) C(5) 3.066(3) .
C(19) C(11) 2.549(3) .
C(19) C(23) 3.355(2) .
C(19) C(29) 3.045(2) .
C(20) N(2) 2.446(3) .
C(20) C(3) 3.274(3) .
C(20) C(18) 2.437(3) .
C(20) C(26) 2.802(3) .
C(20) C(27) 2.398(3) .
C(21) F(7) 3.433(3) .
C(21) F(8) 3.411(3) .
C(21) F(9) 2.743(3) .
C(21) C(6) 3.318(3) .
C(21) C(8) 2.772(4) .
C(21) C(10) 2.411(3) .
C(21) C(14) 2.414(3) .
C(21) C(33) 2.500(3) .
C(22) F(7) 2.314(3) .
C(22) F(8) 2.370(3) .
C(22) F(9) 2.363(3) .
C(22) C(8) 2.398(4) .
C(22) C(10) 2.766(3) .
C(22) C(12) 2.386(3) .
C(23) O(1) 3.594(3) 2_667
C(23) N(3) 2.593(3) .
C(23) C(2) 2.651(3) .
C(23) C(4) 3.501(3) .
C(23) C(11) 3.533(3) .
C(23) C(19) 3.355(2) .
C(23) C(30) 3.580(3) .
C(23) C(38) 2.488(3) .
C(23) C(40) 2.537(3) .
C(24) F(10) 2.330(3) .
C(24) F(11) 2.368(3) .
C(24) F(12) 2.350(4) .
C(24) C(5) 2.391(3) .
C(24) C(6) 2.397(4) .
C(24) C(11) 2.773(3) .
C(25) O(3) 2.418(2) .
C(25) C(4) 2.454(3) .
C(25) C(30) 2.814(3) .
C(25) C(37) 2.424(3) .
C(25) C(49) 2.812(3) .
C(26) O(1) 2.420(2) .
C(26) C(9) 2.446(3) .
C(26) C(20) 2.802(3) .
C(26) C(32) 2.401(3) .
C(26) C(46) 2.834(3) .
C(27) O(5) 3.127(2) .
C(27) N(2) 2.502(3) .
C(27) C(18) 2.375(3) .
C(27) C(20) 2.398(3) .
C(27) C(31) 3.051(2) .
C(27) C(32) 2.735(3) .
C(28) F(10) 3.527(3) .
C(28) F(11) 3.299(3) .
C(28) F(12) 2.738(3) .
C(28) C(6) 2.769(4) .
C(28) C(8) 3.481(3) 1_545
C(28) C(11) 2.409(4) .
C(28) C(13) 2.413(3) .
C(28) C(42) 2.484(3) .
C(29) O(4) 3.112(2) .
C(29) N(3) 2.493(3) .
C(29) C(19) 3.045(2) .
C(29) C(30) 2.414(3) .
C(29) C(34) 2.392(3) .
C(29) C(37) 2.771(3) .
C(30) O(5) 3.543(3) 1_545
C(30) N(3) 2.446(2) .
C(30) C(1) 3.269(2) .
C(30) C(23) 3.580(3) .
C(30) C(25) 2.814(3) .
C(30) C(29) 2.414(3) .
C(30) C(34) 2.435(3) .
C(31) C(3) 2.032(2) .
C(31) C(9) 2.495(2) .
C(31) C(10) 2.545(3) .
C(31) C(12) 3.011(3) .
C(31) C(16) 3.366(2) .
C(31) C(27) 3.051(2) .
C(32) O(1) 2.356(2) .
C(32) C(4) 3.587(3) 2_667
C(32) C(9) 2.395(3) .
C(32) C(26) 2.401(3) .
C(32) C(27) 2.735(3) .
C(33) C(14) 2.464(4) .
C(33) C(21) 2.500(3) .
C(34) C(4) 2.806(3) .
C(34) C(29) 2.392(3) .
C(34) C(30) 2.435(3) .
C(34) C(49) 2.406(3) .
C(36) O(5) 3.480(3) 1_645
C(36) C(15) 2.427(3) .
C(36) C(40) 2.747(3) .
C(36) C(48) 2.378(3) .
C(37) O(3) 2.360(2) .
C(37) C(4) 2.414(3) .
C(37) C(25) 2.424(3) .
C(37) C(29) 2.771(3) .
C(38) O(1) 3.582(3) 2_667
C(38) O(3) 3.231(2) 2_657
C(38) C(23) 2.488(3) .
C(38) C(40) 2.375(3) .
C(38) C(45) 2.424(3) .
C(38) C(46) 3.572(4) 2_667
C(38) C(48) 2.772(3) .
C(38) C(49) 3.598(3) 2_657
C(39) C(3) 3.116(3) .
C(39) C(7) 3.275(3) .
C(39) C(8) 3.563(3) .
C(39) C(10) 3.475(3) .
C(39) C(16) 2.544(3) .
C(39) C(43) 2.389(3) .
C(39) C(44) 2.775(3) .
C(39) C(47) 2.435(3) .
C(40) C(1) 3.144(3) .
C(40) C(2) 3.397(3) .
C(40) C(11) 3.418(3) .
C(40) C(23) 2.537(3) .
C(40) C(36) 2.747(3) .
C(40) C(38) 2.375(3) .
C(40) C(45) 2.420(3) .
C(41) F(7) 3.407(3) 2_676
C(41) F(9) 3.418(3) 1_655
C(41) C(17) 2.436(3) .
C(41) C(43) 2.758(3) .
C(41) C(44) 2.391(3) .
C(42) C(13) 2.474(4) .
C(42) C(28) 2.484(3) .
C(43) O(1) 3.291(2) 2_667
C(43) C(2) 3.550(3) .
C(43) C(16) 2.501(3) .
C(43) C(39) 2.389(3) .
C(43) C(41) 2.758(3) .
C(43) C(46) 3.587(3) 2_667
C(43) C(47) 2.405(3) .
C(44) C(17) 2.453(3) .
C(44) C(39) 2.775(3) .
C(44) C(41) 2.391(3) .
C(45) F(12) 3.378(3) 1_655
C(45) C(15) 2.833(3) .
C(45) C(38) 2.424(3) .
C(45) C(40) 2.420(3) .
C(46) O(4) 3.509(3) 2_567
C(46) O(5) 3.295(3) 2_577
C(46) C(18) 2.406(3) .
C(46) C(26) 2.834(3) .
C(46) C(38) 3.572(4) 2_667
C(46) C(43) 3.587(3) 2_667
C(47) F(9) 3.289(3) 1_655
C(47) C(17) 2.844(3) .
C(47) C(39) 2.435(3) .
C(47) C(43) 2.405(3) .
C(48) F(8) 3.404(3) 2_666
C(48) F(10) 3.476(3) 2_666
C(48) C(15) 2.442(3) .
C(48) C(36) 2.378(3) .
C(48) C(38) 2.772(3) .
C(49) O(4) 3.075(3) 2_567
C(49) C(17) 3.530(4) 2_667
C(49) C(25) 2.812(3) .
C(49) C(34) 2.406(3) .
C(49) C(38) 3.598(3) 2_657
F(7) H(7) 2.711 .
F(7) H(22) 2.616 2_676
F(7) H(23) 2.999 1_465
F(7) H(30) 3.328 2_666
F(8) H(5) 3.011 2_676
F(8) H(7) 2.870 .
F(8) H(7) 2.734 2_676
F(8) H(10) 3.589 .
F(8) H(30) 2.635 2_666
F(8) H(31) 2.836 .
F(9) H(10) 2.424 .
F(9) H(22) 2.918 1_455
F(9) H(28) 2.677 1_455
F(9) H(30) 2.855 2_666
F(9) H(31) 3.343 .
F(10) H(28) 3.308 1_455
F(10) H(28) 3.453 2_666
F(10) H(30) 2.751 2_666
F(10) H(31) 2.566 .
F(10) H(31) 3.454 2_666
F(11) H(3) 3.119 2_666
F(11) H(7) 2.762 1_545
F(11) H(14) 3.404 .
F(11) H(31) 3.087 .
F(11) H(31) 2.897 2_666
F(12) H(14) 2.428 .
F(12) H(23) 2.848 1_455
F(12) H(27) 3.538 1_455
F(12) H(28) 3.286 1_455
F(12) H(28) 3.091 2_666
F(12) H(30) 3.456 1_455
O(1) H(8) 3.241 2_667
O(1) H(11) 3.480 2_667
O(1) H(12) 2.900 .
O(1) H(13) 2.639 .
O(1) H(17) 2.509 .
O(1) H(19) 3.149 2_667
O(1) H(24) 3.301 .
O(1) H(26) 2.538 2_667
O(1) H(32) 1.963 .
O(1) H(33) 1.971 .
O(1) H(34) 1.974 .
O(3) H(11) 3.345 2_657
O(3) H(12) 2.635 .
O(3) H(18) 2.522 .
O(3) H(19) 2.574 2_657
O(3) H(24) 1.973 .
O(3) H(25) 3.062 2_567
O(3) H(35) 1.968 .
O(3) H(36) 1.975 .
O(4) H(1) 2.889 .
O(4) H(2) 3.468 .
O(4) H(6) 2.427 .
O(4) H(15) 2.524 .
O(4) H(24) 3.180 2_567
O(4) H(33) 2.880 2_567
O(4) H(34) 3.263 2_567
O(4) H(35) 2.408 2_567
O(4) H(36) 3.195 2_567
O(5) H(2) 2.680 1_565
O(5) H(4) 2.884 .
O(5) H(6) 3.353 .
O(5) H(16) 3.188 1_565
O(5) H(19) 3.373 1_465
O(5) H(25) 2.517 .
O(5) H(29) 2.726 1_465
O(5) H(32) 2.559 2_577
O(5) H(34) 3.232 2_577
N(2) H(4) 2.746 .
N(2) H(6) 3.052 .
N(2) H(8) 2.894 .
N(2) H(9) 2.611 .
N(2) H(16) 3.018 1_565
N(2) H(25) 2.666 .
N(3) H(1) 2.769 .
N(3) H(2) 3.083 .
N(3) H(11) 2.867 .
N(3) H(15) 2.663 .
N(3) H(16) 2.609 .
N(3) H(17) 3.042 2_667
N(3) H(34) 3.294 2_567
C(1) H(1) 2.176 .
C(1) H(2) 2.960 .
C(1) H(4) 3.121 1_545
C(1) H(11) 2.060 .
C(1) H(16) 2.992 .
C(1) H(17) 3.336 2_667
C(1) H(21) 2.916 .
C(1) H(26) 3.211 .
C(2) H(2) 2.691 .
C(2) H(3) 2.620 .
C(2) H(6) 3.448 .
C(2) H(8) 3.574 .
C(2) H(11) 3.555 .
C(2) H(21) 2.850 .
C(2) H(26) 3.169 .
C(3) H(1) 3.391 .
C(3) H(4) 2.170 .
C(3) H(6) 2.924 .
C(3) H(8) 2.039 .
C(3) H(9) 3.003 .
C(3) H(20) 2.886 .
C(4) H(9) 3.323 2_667
C(4) H(11) 3.331 .
C(4) H(12) 3.311 .
C(4) H(15) 2.049 .
C(4) H(16) 2.041 .
C(4) H(17) 3.036 2_667
C(4) H(18) 3.270 .
C(4) H(34) 2.935 2_567
C(5) H(1) 3.378 .
C(5) H(3) 3.249 .
C(5) H(4) 3.497 1_545
C(5) H(5) 3.429 1_545
C(5) H(14) 2.033 .
C(5) H(21) 3.173 .
C(5) H(33) 3.466 2_567
C(6) H(1) 2.568 .
C(6) H(2) 3.246 .
C(6) H(10) 3.187 .
C(6) H(21) 2.756 .
C(6) H(31) 2.050 .
C(7) H(2) 3.534 1_565
C(7) H(5) 2.635 .
C(7) H(6) 2.677 .
C(7) H(8) 3.516 .
C(7) H(20) 2.708 .
C(8) H(4) 2.598 .
C(8) H(6) 3.240 .
C(8) H(7) 2.053 .
C(8) H(14) 3.372 1_565
C(8) H(20) 3.062 .
C(9) H(8) 3.402 .
C(9) H(9) 2.040 .
C(9) H(13) 3.301 .
C(9) H(15) 3.321 .
C(9) H(16) 3.171 1_565
C(9) H(17) 3.250 .
C(9) H(18) 3.264 1_565
C(9) H(25) 2.037 .
C(9) H(35) 3.571 2_567
C(10) H(4) 2.124 .
C(10) H(5) 2.008 .
C(10) H(6) 2.045 .
C(10) H(7) 3.255 .
C(10) H(10) 3.273 .
C(10) H(20) 3.058 .
C(10) H(29) 3.298 1_465
C(11) H(1) 2.111 .
C(11) H(2) 2.044 .
C(11) H(3) 2.017 .
C(11) H(10) 3.555 .
C(11) H(14) 3.270 .
C(11) H(21) 2.567 .
C(11) H(31) 3.264 .
C(12) H(1) 3.495 .
C(12) H(3) 3.370 .
C(12) H(4) 3.375 .
C(12) H(5) 3.245 .
C(12) H(10) 2.035 .
C(12) H(29) 2.933 1_465
C(12) H(36) 3.441 2_567
C(13) H(3) 2.032 .
C(13) H(10) 3.344 .
C(13) H(14) 3.268 .
C(13) H(21) 3.462 .
C(13) H(31) 3.146 2_666
C(14) H(5) 2.034 .
C(14) H(7) 3.228 2_676
C(14) H(10) 3.271 .
C(14) H(14) 3.489 1_565
C(14) H(23) 3.542 1_465
C(15) H(1) 3.549 .
C(15) H(4) 2.911 1_545
C(15) H(11) 2.168 .
C(15) H(19) 2.031 .
C(15) H(20) 3.196 1_545
C(15) H(21) 2.031 .
C(15) H(26) 3.093 .
C(15) H(27) 3.381 .
C(15) H(29) 3.277 .
C(15) H(30) 3.292 .
C(16) H(1) 2.765 .
C(16) H(4) 3.126 .
C(16) H(9) 3.039 .
C(16) H(20) 2.715 .
C(16) H(24) 3.117 2_667
C(16) H(26) 2.639 .
C(17) H(1) 2.820 .
C(17) H(4) 3.588 .
C(17) H(8) 2.145 .
C(17) H(20) 2.037 .
C(17) H(22) 3.287 .
C(17) H(24) 2.877 2_667
C(17) H(26) 2.043 .
C(17) H(27) 3.304 .
C(17) H(36) 3.473 2_667
C(18) H(9) 3.293 .
C(18) H(11) 3.473 2_667
C(18) H(12) 3.078 .
C(18) H(13) 2.022 .
C(18) H(15) 3.263 .
C(18) H(17) 2.053 .
C(18) H(18) 3.426 1_565
C(18) H(19) 3.574 2_667
C(18) H(25) 3.230 .
C(18) H(32) 2.829 .
C(18) H(33) 3.142 .
C(18) H(34) 2.485 .
C(19) H(1) 2.096 .
C(19) H(2) 2.854 .
C(19) H(6) 3.155 .
C(19) H(8) 3.574 .
C(19) H(15) 2.787 .
C(19) H(33) 3.283 2_567
C(19) H(34) 3.395 2_567
C(20) H(8) 3.099 .
C(20) H(15) 3.231 .
C(20) H(17) 2.022 .
C(20) H(17) 3.470 2_667
C(20) H(18) 3.372 1_565
C(20) H(25) 3.250 .
C(21) H(3) 3.218 .
C(21) H(6) 2.025 .
C(21) H(7) 3.268 .
C(21) H(23) 3.281 1_465
C(21) H(29) 3.205 1_465
C(22) H(5) 3.254 .
C(22) H(6) 3.244 .
C(22) H(7) 2.039 .
C(22) H(10) 2.037 .
C(22) H(23) 3.080 1_465
C(23) H(1) 3.063 .
C(23) H(4) 2.688 1_545
C(23) H(16) 3.013 .
C(23) H(17) 3.520 2_667
C(23) H(19) 2.628 .
C(23) H(21) 2.706 .
C(23) H(26) 3.167 .
C(24) H(2) 3.249 .
C(24) H(3) 3.254 .
C(24) H(14) 2.035 .
C(24) H(28) 3.449 1_455
C(24) H(31) 2.040 .
C(25) H(9) 3.216 2_667
C(25) H(13) 3.291 2_567
C(25) H(15) 2.041 .
C(25) H(18) 3.277 .
C(25) H(24) 2.715 .
C(25) H(34) 3.501 2_567
C(25) H(35) 2.776 .
C(26) H(15) 3.374 .
C(26) H(17) 3.253 .
C(26) H(18) 3.293 1_565
C(26) H(25) 2.025 .
C(26) H(32) 3.114 .
C(26) H(34) 2.493 .
C(27) H(9) 3.263 .
C(27) H(13) 2.040 .
C(27) H(15) 3.381 .
C(27) H(18) 3.196 1_565
C(27) H(35) 3.008 2_567
C(28) H(2) 2.023 .
C(28) H(5) 3.342 1_545
C(28) H(23) 3.468 1_455
C(28) H(27) 3.181 1_455
C(28) H(31) 3.269 .
C(29) H(9) 3.261 2_667
C(29) H(12) 2.052 .
C(29) H(13) 3.505 2_567
C(29) H(16) 3.276 .
C(29) H(17) 3.475 2_667
C(29) H(34) 2.928 2_567
C(30) H(9) 3.305 2_667
C(30) H(11) 3.048 .
C(30) H(13) 3.552 2_567
C(30) H(15) 3.268 .
C(30) H(17) 3.533 2_667
C(30) H(18) 2.037 .
C(30) H(18) 3.519 2_657
C(30) H(34) 3.508 2_567
C(31) H(2) 3.331 1_565
C(31) H(4) 2.089 .
C(31) H(6) 2.789 .
C(31) H(16) 3.022 1_565
C(31) H(25) 2.782 .
C(31) H(29) 3.386 1_465
C(32) H(8) 3.521 2_667
C(32) H(9) 2.029 .
C(32) H(9) 3.544 2_667
C(32) H(11) 3.370 2_667
C(32) H(12) 3.560 .
C(32) H(13) 3.265 .
C(32) H(15) 3.209 .
C(32) H(18) 3.423 1_565
C(33) H(7) 2.607 .
C(33) H(7) 3.592 2_676
C(33) H(10) 2.670 .
C(33) H(23) 3.373 1_465
C(33) H(30) 3.194 2_666
C(33) H(31) 3.456 .
C(34) H(9) 3.215 2_667
C(34) H(12) 2.032 .
C(34) H(13) 3.171 2_567
C(34) H(15) 3.248 .
C(34) H(16) 3.293 .
C(34) H(18) 2.062 .
C(34) H(24) 2.634 .
C(34) H(25) 3.410 2_567
C(34) H(35) 2.627 .
C(34) H(36) 3.190 .
C(36) H(14) 2.963 1_655
C(36) H(19) 2.049 .
C(36) H(20) 3.520 1_545
C(36) H(23) 2.037 .
C(36) H(27) 3.323 .
C(36) H(30) 3.239 .
C(36) H(32) 3.233 2_667
C(36) H(36) 2.952 2_657
C(37) H(9) 3.246 2_667
C(37) H(11) 3.488 2_657
C(37) H(12) 3.286 .
C(37) H(13) 3.321 2_567
C(37) H(16) 2.038 .
C(37) H(16) 3.591 2_657
C(38) H(11) 2.652 .
C(38) H(20) 3.371 1_545
C(38) H(21) 3.236 .
C(38) H(23) 3.285 .
C(38) H(26) 3.537 .
C(38) H(27) 3.447 .
C(38) H(29) 2.042 .
C(38) H(32) 2.832 2_667
C(38) H(36) 3.017 2_657
C(39) H(4) 3.241 .
C(39) H(5) 3.389 .
C(39) H(8) 3.403 .
C(39) H(22) 2.036 .
C(39) H(24) 3.407 2_667
C(39) H(26) 3.248 .
C(39) H(28) 3.291 .
C(39) H(36) 3.360 2_667
C(40) H(1) 3.545 .
C(40) H(4) 3.086 1_545
C(40) H(5) 3.111 1_545
C(40) H(11) 3.419 .
C(40) H(19) 3.236 .
C(40) H(20) 3.140 1_545
C(40) H(23) 3.280 .
C(40) H(26) 3.499 .
C(40) H(27) 3.155 .
C(40) H(30) 2.051 .
C(41) H(10) 3.315 1_655
C(41) H(20) 2.035 .
C(41) H(27) 3.253 .
C(41) H(28) 2.061 .
C(42) H(14) 2.642 .
C(42) H(28) 3.489 1_455
C(42) H(31) 2.629 .
C(42) H(31) 3.518 2_666
C(43) H(1) 2.669 .
C(43) H(8) 2.678 .
C(43) H(20) 3.251 .
C(43) H(24) 3.115 2_667
C(43) H(27) 2.041 .
C(43) H(28) 3.269 .
C(43) H(33) 3.091 2_667
C(44) H(22) 3.248 .
C(44) H(26) 2.036 .
C(44) H(28) 2.034 .
C(44) H(33) 3.332 2_667
C(45) H(14) 2.784 1_655
C(45) H(19) 3.274 .
C(45) H(20) 3.481 1_545
C(45) H(21) 3.269 .
C(45) H(22) 3.218 1_545
C(45) H(27) 3.156 .
C(45) H(29) 2.018 .
C(45) H(30) 2.040 .
C(46) H(2) 3.223 2_567
C(46) H(12) 3.235 .
C(46) H(13) 2.535 .
C(46) H(19) 3.178 2_667
C(46) H(24) 3.320 .
C(46) H(26) 3.067 2_667
C(47) H(10) 3.209 1_655
C(47) H(20) 3.289 .
C(47) H(22) 2.054 .
C(47) H(26) 3.255 .
C(47) H(27) 2.016 .
C(48) H(5) 3.557 1_545
C(48) H(20) 3.294 1_545
C(48) H(21) 2.039 .
C(48) H(22) 3.397 1_545
C(48) H(23) 2.044 .
C(48) H(27) 3.045 .
C(48) H(29) 3.237 .
C(49) H(6) 3.423 2_567
C(49) H(12) 2.506 .
C(49) H(19) 3.173 2_657
C(49) H(25) 3.215 2_567
C(49) H(29) 3.522 2_657
C(49) H(33) 3.405 .
H(1) O(4) 2.889 .
H(1) N(3) 2.769 .
H(1) C(1) 2.176 .
H(1) C(3) 3.391 .
H(1) C(5) 3.378 .
H(1) C(6) 2.568 .
H(1) C(11) 2.111 .
H(1) C(12) 3.495 .
H(1) C(15) 3.549 .
H(1) C(16) 2.765 .
H(1) C(17) 2.820 .
H(1) C(19) 2.096 .
H(1) C(23) 3.063 .
H(1) C(40) 3.545 .
H(1) C(43) 2.669 .
H(1) H(3) 2.323 .
H(1) H(6) 3.178 .
H(1) H(8) 2.854 .
H(1) H(21) 3.119 .
H(1) H(26) 2.453 .
H(2) O(4) 3.468 .
H(2) O(5) 2.680 1_545
H(2) N(3) 3.083 .
H(2) C(1) 2.960 .
H(2) C(2) 2.691 .
H(2) C(6) 3.246 .
H(2) C(7) 3.534 1_545
H(2) C(11) 2.044 .
H(2) C(19) 2.854 .
H(2) C(24) 3.249 .
H(2) C(28) 2.023 .
H(2) C(31) 3.331 1_545
H(2) C(46) 3.223 2_567
H(2) H(4) 3.169 1_545
H(2) H(14) 2.332 .
H(2) H(21) 3.596 .
H(2) H(29) 3.404 1_455
H(2) H(32) 2.838 2_567
H(2) H(33) 2.909 2_567
H(2) H(34) 3.427 2_567
H(3) F(11) 3.119 2_666
H(3) C(2) 2.620 .
H(3) C(5) 3.249 .
H(3) C(11) 2.017 .
H(3) C(12) 3.370 .
H(3) C(13) 2.032 .
H(3) C(21) 3.218 .
H(3) C(24) 3.254 .
H(3) H(1) 2.323 .
H(3) H(6) 3.598 .
H(3) H(10) 3.363 .
H(3) H(21) 2.967 .
H(3) H(31) 2.346 .
H(4) O(5) 2.884 .
H(4) N(2) 2.746 .
H(4) C(1) 3.121 1_565
H(4) C(3) 2.170 .
H(4) C(5) 3.497 1_565
H(4) C(8) 2.598 .
H(4) C(10) 2.124 .
H(4) C(12) 3.375 .
H(4) C(15) 2.911 1_565
H(4) C(16) 3.126 .
H(4) C(17) 3.588 .
H(4) C(23) 2.688 1_565
H(4) C(31) 2.089 .
H(4) C(39) 3.241 .
H(4) C(40) 3.086 1_565
H(4) H(2) 3.169 1_565
H(4) H(5) 2.366 .
H(4) H(11) 2.979 1_565
H(4) H(20) 2.451 .
H(4) H(21) 2.959 1_565
H(5) F(8) 3.011 2_676
H(5) C(5) 3.429 1_565
H(5) C(7) 2.635 .
H(5) C(10) 2.008 .
H(5) C(12) 3.245 .
H(5) C(14) 2.034 .
H(5) C(22) 3.254 .
H(5) C(28) 3.342 1_565
H(5) C(39) 3.389 .
H(5) C(40) 3.111 1_565
H(5) C(48) 3.557 1_565
H(5) H(4) 2.366 .
H(5) H(7) 2.349 .
H(5) H(14) 3.496 1_565
H(5) H(20) 2.720 .
H(5) H(21) 2.709 1_565
H(5) H(30) 3.527 1_565
H(6) O(4) 2.427 .
H(6) O(5) 3.353 .
H(6) N(2) 3.052 .
H(6) C(2) 3.448 .
H(6) C(3) 2.924 .
H(6) C(7) 2.677 .
H(6) C(8) 3.240 .
H(6) C(10) 2.045 .
H(6) C(19) 3.155 .
H(6) C(21) 2.025 .
H(6) C(22) 3.244 .
H(6) C(31) 2.789 .
H(6) C(49) 3.423 2_567
H(6) H(1) 3.178 .
H(6) H(3) 3.598 .
H(6) H(10) 2.333 .
H(6) H(29) 3.071 1_465
H(6) H(35) 3.128 2_567
H(6) H(36) 2.867 2_567
H(7) F(7) 2.711 .
H(7) F(8) 2.870 .
H(7) F(8) 2.734 2_676
H(7) F(11) 2.762 1_565
H(7) C(8) 2.053 .
H(7) C(10) 3.255 .
H(7) C(14) 3.228 2_676
H(7) C(21) 3.268 .
H(7) C(22) 2.039 .
H(7) C(33) 2.607 .
H(7) C(33) 3.592 2_676
H(7) H(5) 2.349 .
H(7) H(7) 2.560 2_676
H(8) O(1) 3.241 2_667
H(8) N(2) 2.894 .
H(8) C(2) 3.574 .
H(8) C(3) 2.039 .
H(8) C(7) 3.516 .
H(8) C(9) 3.402 .
H(8) C(17) 2.145 .
H(8) C(19) 3.574 .
H(8) C(20) 3.099 .
H(8) C(32) 3.521 2_667
H(8) C(39) 3.403 .
H(8) C(43) 2.678 .
H(8) H(1) 2.854 .
H(8) H(9) 2.412 .
H(8) H(12) 3.523 2_667
H(8) H(17) 2.767 2_667
H(8) H(24) 3.007 2_667
H(8) H(26) 2.452 .
H(9) N(2) 2.611 .
H(9) C(3) 3.003 .
H(9) C(4) 3.323 2_667
H(9) C(9) 2.040 .
H(9) C(16) 3.039 .
H(9) C(18) 3.293 .
H(9) C(25) 3.216 2_667
H(9) C(27) 3.263 .
H(9) C(29) 3.261 2_667
H(9) C(30) 3.305 2_667
H(9) C(32) 2.029 .
H(9) C(32) 3.544 2_667
H(9) C(34) 3.215 2_667
H(9) C(37) 3.246 2_667
H(9) H(8) 2.412 .
H(9) H(17) 2.321 .
H(9) H(17) 2.947 2_667
H(10) F(8) 3.589 .
H(10) F(9) 2.424 .
H(10) C(6) 3.187 .
H(10) C(10) 3.273 .
H(10) C(11) 3.555 .
H(10) C(12) 2.035 .
H(10) C(13) 3.344 .
H(10) C(14) 3.271 .
H(10) C(22) 2.037 .
H(10) C(33) 2.670 .
H(10) C(41) 3.315 1_455
H(10) C(47) 3.209 1_455
H(10) H(3) 3.363 .
H(10) H(6) 2.333 .
H(10) H(22) 3.258 1_455
H(10) H(23) 3.509 1_465
H(10) H(28) 3.098 1_455
H(10) H(29) 3.499 1_465
H(10) H(36) 3.505 2_567
H(11) O(1) 3.480 2_667
H(11) O(3) 3.345 2_657
H(11) N(3) 2.867 .
H(11) C(1) 2.060 .
H(11) C(2) 3.555 .
H(11) C(4) 3.331 .
H(11) C(15) 2.168 .
H(11) C(18) 3.473 2_667
H(11) C(30) 3.048 .
H(11) C(32) 3.370 2_667
H(11) C(37) 3.488 2_657
H(11) C(38) 2.652 .
H(11) C(40) 3.419 .
H(11) H(4) 2.979 1_545
H(11) H(16) 2.389 .
H(11) H(17) 3.262 2_667
H(11) H(18) 2.717 2_657
H(11) H(19) 2.416 .
H(12) O(1) 2.900 .
H(12) O(3) 2.635 .
H(12) C(4) 3.311 .
H(12) C(18) 3.078 .
H(12) C(29) 2.052 .
H(12) C(32) 3.560 .
H(12) C(34) 2.032 .
H(12) C(37) 3.286 .
H(12) C(46) 3.235 .
H(12) C(49) 2.506 .
H(12) H(8) 3.523 2_667
H(12) H(15) 2.349 .
H(12) H(15) 3.223 2_567
H(12) H(24) 2.231 .
H(12) H(33) 3.191 .
H(12) H(34) 3.043 .
H(12) H(35) 2.368 .
H(12) H(36) 3.446 .
H(13) O(1) 2.639 .
H(13) C(9) 3.301 .
H(13) C(18) 2.022 .
H(13) C(25) 3.291 2_567
H(13) C(27) 2.040 .
H(13) C(29) 3.505 2_567
H(13) C(30) 3.552 2_567
H(13) C(32) 3.265 .
H(13) C(34) 3.171 2_567
H(13) C(37) 3.321 2_567
H(13) C(46) 2.535 .
H(13) H(25) 2.333 .
H(13) H(25) 3.038 2_577
H(13) H(32) 2.712 .
H(13) H(33) 3.414 .
H(13) H(34) 1.997 .
H(14) F(11) 3.404 .
H(14) F(12) 2.428 .
H(14) C(5) 2.033 .
H(14) C(8) 3.372 1_545
H(14) C(11) 3.270 .
H(14) C(13) 3.268 .
H(14) C(14) 3.489 1_545
H(14) C(24) 2.035 .
H(14) C(36) 2.963 1_455
H(14) C(42) 2.642 .
H(14) C(45) 2.784 1_455
H(14) H(2) 2.332 .
H(14) H(5) 3.496 1_545
H(14) H(23) 2.541 1_455
H(14) H(27) 2.817 1_455
H(14) H(29) 2.837 1_455
H(15) O(4) 2.524 .
H(15) N(3) 2.663 .
H(15) C(4) 2.049 .
H(15) C(9) 3.321 .
H(15) C(18) 3.263 .
H(15) C(19) 2.787 .
H(15) C(20) 3.231 .
H(15) C(25) 2.041 .
H(15) C(26) 3.374 .
H(15) C(27) 3.381 .
H(15) C(30) 3.268 .
H(15) C(32) 3.209 .
H(15) C(34) 3.248 .
H(15) H(12) 2.349 .
H(15) H(12) 3.223 2_567
H(15) H(34) 3.093 2_567
H(15) H(35) 3.141 2_567
H(16) O(5) 3.188 1_545
H(16) N(2) 3.018 1_545
H(16) N(3) 2.609 .
H(16) C(1) 2.992 .
H(16) C(4) 2.041 .
H(16) C(9) 3.171 1_545
H(16) C(23) 3.013 .
H(16) C(29) 3.276 .
H(16) C(31) 3.022 1_545
H(16) C(34) 3.293 .
H(16) C(37) 2.038 .
H(16) C(37) 3.591 2_657
H(16) H(11) 2.389 .
H(16) H(18) 2.337 .
H(16) H(18) 3.009 2_657
H(17) O(1) 2.509 .
H(17) N(3) 3.042 2_667
H(17) C(1) 3.336 2_667
H(17) C(4) 3.036 2_667
H(17) C(9) 3.250 .
H(17) C(18) 2.053 .
H(17) C(20) 2.022 .
H(17) C(20) 3.470 2_667
H(17) C(23) 3.520 2_667
H(17) C(26) 3.253 .
H(17) C(29) 3.475 2_667
H(17) C(30) 3.533 2_667
H(17) H(8) 2.767 2_667
H(17) H(9) 2.321 .
H(17) H(9) 2.947 2_667
H(17) H(11) 3.262 2_667
H(17) H(17) 3.593 2_667
H(17) H(26) 3.571 2_667
H(18) O(3) 2.522 .
H(18) C(4) 3.270 .
H(18) C(9) 3.264 1_545
H(18) C(18) 3.426 1_545
H(18) C(20) 3.372 1_545
H(18) C(25) 3.277 .
H(18) C(26) 3.293 1_545
H(18) C(27) 3.196 1_545
H(18) C(30) 2.037 .
H(18) C(30) 3.519 2_657
H(18) C(32) 3.423 1_545
H(18) C(34) 2.062 .
H(18) H(11) 2.717 2_657
H(18) H(16) 2.337 .
H(18) H(16) 3.009 2_657
H(18) H(19) 3.470 2_657
H(19) O(1) 3.149 2_667
H(19) O(3) 2.574 2_657
H(19) O(5) 3.373 1_645
H(19) C(15) 2.031 .
H(19) C(18) 3.574 2_667
H(19) C(23) 2.628 .
H(19) C(36) 2.049 .
H(19) C(40) 3.236 .
H(19) C(45) 3.274 .
H(19) C(46) 3.178 2_667
H(19) C(49) 3.173 2_657
H(19) H(11) 2.416 .
H(19) H(18) 3.470 2_657
H(19) H(29) 2.341 .
H(19) H(32) 2.439 2_667
H(19) H(36) 2.783 2_657
H(20) C(3) 2.886 .
H(20) C(7) 2.708 .
H(20) C(8) 3.062 .
H(20) C(10) 3.058 .
H(20) C(15) 3.196 1_565
H(20) C(16) 2.715 .
H(20) C(17) 2.037 .
H(20) C(36) 3.520 1_565
H(20) C(38) 3.371 1_565
H(20) C(40) 3.140 1_565
H(20) C(41) 2.035 .
H(20) C(43) 3.251 .
H(20) C(45) 3.481 1_565
H(20) C(47) 3.289 .
H(20) C(48) 3.294 1_565
H(20) H(4) 2.451 .
H(20) H(5) 2.720 .
H(20) H(21) 3.532 1_565
H(20) H(22) 2.330 .
H(20) H(36) 3.485 2_667
H(21) C(1) 2.916 .
H(21) C(2) 2.850 .
H(21) C(5) 3.173 .
H(21) C(6) 2.756 .
H(21) C(11) 2.567 .
H(21) C(13) 3.462 .
H(21) C(15) 2.031 .
H(21) C(23) 2.706 .
H(21) C(38) 3.236 .
H(21) C(45) 3.269 .
H(21) C(48) 2.039 .
H(21) H(1) 3.119 .
H(21) H(2) 3.596 .
H(21) H(3) 2.967 .
H(21) H(4) 2.959 1_545
H(21) H(5) 2.709 1_545
H(21) H(20) 3.532 1_545
H(21) H(30) 2.337 .
H(22) F(7) 2.616 2_676
H(22) F(9) 2.918 1_655
H(22) C(17) 3.287 .
H(22) C(39) 2.036 .
H(22) C(44) 3.248 .
H(22) C(45) 3.218 1_565
H(22) C(47) 2.054 .
H(22) C(48) 3.397 1_565
H(22) H(10) 3.258 1_655
H(22) H(20) 2.330 .
H(22) H(23) 3.183 1_565
H(22) H(28) 2.361 .
H(22) H(30) 3.497 1_565
H(23) F(7) 2.999 1_645
H(23) F(12) 2.848 1_655
H(23) C(14) 3.542 1_645
H(23) C(21) 3.281 1_645
H(23) C(22) 3.080 1_645
H(23) C(28) 3.468 1_655
H(23) C(33) 3.373 1_645
H(23) C(36) 2.037 .
H(23) C(38) 3.285 .
H(23) C(40) 3.280 .
H(23) C(48) 2.044 .
H(23) H(10) 3.509 1_645
H(23) H(14) 2.541 1_655
H(23) H(22) 3.183 1_545
H(23) H(29) 2.332 .
H(23) H(30) 2.348 .
H(24) O(1) 3.301 .
H(24) O(3) 1.973 .
H(24) O(4) 3.180 2_567
H(24) C(16) 3.117 2_667
H(24) C(17) 2.877 2_667
H(24) C(25) 2.715 .
H(24) C(34) 2.634 .
H(24) C(39) 3.407 2_667
H(24) C(43) 3.115 2_667
H(24) C(46) 3.320 .
H(24) H(8) 3.007 2_667
H(24) H(12) 2.231 .
H(24) H(26) 3.282 2_667
H(24) H(33) 2.686 .
H(24) H(34) 3.584 .
H(24) H(35) 1.551 .
H(24) H(36) 1.551 .
H(25) O(3) 3.062 2_567
H(25) O(5) 2.517 .
H(25) N(2) 2.666 .
H(25) C(9) 2.037 .
H(25) C(18) 3.230 .
H(25) C(20) 3.250 .
H(25) C(26) 2.025 .
H(25) C(31) 2.782 .
H(25) C(34) 3.410 2_567
H(25) C(49) 3.215 2_567
H(25) H(13) 2.333 .
H(25) H(13) 3.038 2_577
H(25) H(35) 2.674 2_567
H(25) H(36) 3.460 2_567
H(26) O(1) 2.538 2_667
H(26) C(1) 3.211 .
H(26) C(2) 3.169 .
H(26) C(15) 3.093 .
H(26) C(16) 2.639 .
H(26) C(17) 2.043 .
H(26) C(23) 3.167 .
H(26) C(38) 3.537 .
H(26) C(39) 3.248 .
H(26) C(40) 3.499 .
H(26) C(44) 2.036 .
H(26) C(46) 3.067 2_667
H(26) C(47) 3.255 .
H(26) H(1) 2.453 .
H(26) H(8) 2.452 .
H(26) H(17) 3.571 2_667
H(26) H(24) 3.282 2_667
H(26) H(27) 2.333 .
H(26) H(32) 3.270 2_667
H(26) H(33) 2.810 2_667
H(27) F(12) 3.538 1_655
H(27) C(15) 3.381 .
H(27) C(17) 3.304 .
H(27) C(28) 3.181 1_655
H(27) C(36) 3.323 .
H(27) C(38) 3.447 .
H(27) C(40) 3.155 .
H(27) C(41) 3.253 .
H(27) C(43) 2.041 .
H(27) C(45) 3.156 .
H(27) C(47) 2.016 .
H(27) C(48) 3.045 .
H(27) H(14) 2.817 1_655
H(27) H(26) 2.333 .
H(27) H(28) 2.331 .
H(27) H(30) 3.445 .
H(27) H(32) 3.552 2_667
H(27) H(33) 3.249 2_667
H(28) F(9) 2.677 1_655
H(28) F(10) 3.308 1_655
H(28) F(10) 3.453 2_666
H(28) F(12) 3.286 1_655
H(28) F(12) 3.091 2_666
H(28) C(24) 3.449 1_655
H(28) C(39) 3.291 .
H(28) C(41) 2.061 .
H(28) C(42) 3.489 1_655
H(28) C(43) 3.269 .
H(28) C(44) 2.034 .
H(28) H(10) 3.098 1_655
H(28) H(22) 2.361 .
H(28) H(27) 2.331 .
H(29) O(5) 2.726 1_645
H(29) C(10) 3.298 1_645
H(29) C(12) 2.933 1_645
H(29) C(15) 3.277 .
H(29) C(21) 3.205 1_645
H(29) C(31) 3.386 1_645
H(29) C(38) 2.042 .
H(29) C(45) 2.018 .
H(29) C(48) 3.237 .
H(29) C(49) 3.522 2_657
H(29) H(2) 3.404 1_655
H(29) H(6) 3.071 1_645
H(29) H(10) 3.499 1_645
H(29) H(14) 2.837 1_655
H(29) H(19) 2.341 .
H(29) H(23) 2.332 .
H(29) H(32) 3.152 2_667
H(29) H(36) 2.667 2_657
H(30) F(7) 3.328 2_666
H(30) F(8) 2.635 2_666
H(30) F(9) 2.855 2_666
H(30) F(10) 2.751 2_666
H(30) F(12) 3.456 1_655
H(30) C(15) 3.292 .
H(30) C(33) 3.194 2_666
H(30) C(36) 3.239 .
H(30) C(40) 2.051 .
H(30) C(45) 2.040 .
H(30) H(5) 3.527 1_545
H(30) H(21) 2.337 .
H(30) H(22) 3.497 1_545
H(30) H(23) 2.348 .
H(30) H(27) 3.445 .
H(31) F(8) 2.836 .
H(31) F(9) 3.343 .
H(31) F(10) 2.566 .
H(31) F(10) 3.454 2_666
H(31) F(11) 3.087 .
H(31) F(11) 2.897 2_666
H(31) C(6) 2.050 .
H(31) C(11) 3.264 .
H(31) C(13) 3.146 2_666
H(31) C(24) 2.040 .
H(31) C(28) 3.269 .
H(31) C(33) 3.456 .
H(31) C(42) 2.629 .
H(31) C(42) 3.518 2_666
H(31) H(3) 2.346 .
H(31) H(31) 2.513 2_666
H(32) O(1) 1.963 .
H(32) O(5) 2.559 2_577
H(32) C(18) 2.829 .
H(32) C(26) 3.114 .
H(32) C(36) 3.233 2_667
H(32) C(38) 2.832 2_667
H(32) H(2) 2.838 2_567
H(32) H(13) 2.712 .
H(32) H(19) 2.439 2_667
H(32) H(26) 3.270 2_667
H(32) H(27) 3.552 2_667
H(32) H(29) 3.152 2_667
H(32) H(33) 1.551 .
H(32) H(34) 1.551 .
H(33) O(1) 1.971 .
H(33) O(4) 2.880 2_567
H(33) C(5) 3.466 2_567
H(33) C(18) 3.142 .
H(33) C(19) 3.283 2_567
H(33) C(43) 3.091 2_667
H(33) C(44) 3.332 2_667
H(33) C(49) 3.405 .
H(33) H(2) 2.909 2_567
H(33) H(12) 3.191 .
H(33) H(13) 3.414 .
H(33) H(24) 2.686 .
H(33) H(26) 2.810 2_667
H(33) H(27) 3.249 2_667
H(33) H(32) 1.551 .
H(33) H(34) 1.551 .
H(33) H(35) 3.336 .
H(34) O(1) 1.974 .
H(34) O(4) 3.263 2_567
H(34) O(5) 3.232 2_577
H(34) N(3) 3.294 2_567
H(34) C(4) 2.935 2_567
H(34) C(18) 2.485 .
H(34) C(19) 3.395 2_567
H(34) C(25) 3.501 2_567
H(34) C(26) 2.493 .
H(34) C(29) 2.928 2_567
H(34) C(30) 3.508 2_567
H(34) H(2) 3.427 2_567
H(34) H(12) 3.043 .
H(34) H(13) 1.997 .
H(34) H(15) 3.093 2_567
H(34) H(24) 3.584 .
H(34) H(32) 1.551 .
H(34) H(33) 1.551 .
H(35) O(3) 1.968 .
H(35) O(4) 2.408 2_567
H(35) C(9) 3.571 2_567
H(35) C(25) 2.776 .
H(35) C(27) 3.008 2_567
H(35) C(34) 2.627 .
H(35) H(6) 3.128 2_567
H(35) H(12) 2.368 .
H(35) H(15) 3.141 2_567
H(35) H(24) 1.551 .
H(35) H(25) 2.674 2_567
H(35) H(33) 3.336 .
H(35) H(36) 1.551 .
H(36) O(3) 1.975 .
H(36) O(4) 3.195 2_567
H(36) C(12) 3.441 2_567
H(36) C(17) 3.473 2_667
H(36) C(34) 3.190 .
H(36) C(36) 2.952 2_657
H(36) C(38) 3.017 2_657
H(36) C(39) 3.360 2_667
H(36) H(6) 2.867 2_567
H(36) H(10) 3.505 2_567
H(36) H(12) 3.446 .
H(36) H(19) 2.783 2_657
H(36) H(20) 3.485 2_667
H(36) H(24) 1.551 .
H(36) H(25) 3.460 2_567
H(36) H(29) 2.667 2_657
H(36) H(35) 1.551 .

loop_
_geom_torsion_atom_site_label_1
_geom_torsion_atom_site_label_2
_geom_torsion_atom_site_label_3
_geom_torsion_atom_site_label_4
_geom_torsion
C(46) O(1) C(18) C(26) 5.5(3)
C(46) O(1) C(18) C(32) -175.7(2)
C(49) O(3) C(34) C(25) 6.0(3)
C(49) O(3) C(34) C(37) -174.9(2)
C(3) N(2) C(9) C(20) 21.3(5)
C(3) N(2) C(9) C(27) -158.2(3)
C(9) N(2) C(3) C(7) 179.4(3)
C(9) N(2) C(3) C(16) 3.7(6)
C(3) N(2) C(31) O(5) 177.5(3)
C(3) N(2) C(31) C(7) -1.8(2)
C(31) N(2) C(3) C(7) 1.8(2)
C(31) N(2) C(3) C(16) -174.0(3)
C(9) N(2) C(31) O(5) -0.5(5)
C(9) N(2) C(31) C(7) -179.8(2)
C(31) N(2) C(9) C(20) -161.7(2)
C(31) N(2) C(9) C(27) 18.8(4)
C(1) N(3) C(4) C(29) 158.8(3)
C(1) N(3) C(4) C(30) -22.4(4)
C(4) N(3) C(1) C(2) -179.6(3)
C(4) N(3) C(1) C(23) -9.0(5)
C(1) N(3) C(19) O(4) -179.3(2)
C(1) N(3) C(19) C(2) 0.7(2)
C(19) N(3) C(1) C(2) -0.7(2)
C(19) N(3) C(1) C(23) 169.9(3)
C(4) N(3) C(19) O(4) -0.2(4)
C(4) N(3) C(19) C(2) 179.8(2)
C(19) N(3) C(4) C(29) -19.9(4)
C(19) N(3) C(4) C(30) 158.9(2)
N(3) C(1) C(2) C(11) -113.8(2)
N(3) C(1) C(2) C(19) 0.58(18)
N(3) C(1) C(23) C(15) -174.8(2)
C(2) C(1) C(23) C(15) -8.2(5)
C(23) C(1) C(2) C(11) 75.6(3)
C(23) C(1) C(2) C(19) -170.0(3)
C(1) C(2) C(11) C(5) 47.1(2)
C(1) C(2) C(11) C(6) -132.8(2)
C(1) C(2) C(19) O(4) 179.3(2)
C(1) C(2) C(19) N(3) -0.6(2)
C(11) C(2) C(19) O(4) -60.1(3)
C(11) C(2) C(19) N(3) 120.0(2)
C(19) C(2) C(11) C(5) -49.6(2)
C(19) C(2) C(11) C(6) 130.5(2)
N(2) C(3) C(7) C(10) -115.3(2)
N(2) C(3) C(7) C(31) -1.56(19)
N(2) C(3) C(16) C(17) 175.9(2)
C(7) C(3) C(16) C(17) 1.8(5)
C(16) C(3) C(7) C(10) 60.7(4)
C(16) C(3) C(7) C(31) 174.4(3)
N(3) C(4) C(29) C(25) 178.4(2)
N(3) C(4) C(30) C(37) -178.2(2)
C(29) C(4) C(30) C(37) 0.5(3)
C(30) C(4) C(29) C(25) -0.3(3)
C(11) C(5) C(28) C(24) -0.4(3)
C(28) C(5) C(11) C(2) -179.2(2)
C(28) C(5) C(11) C(6) 0.7(3)
C(11) C(6) C(13) C(24) 1.4(3)
C(13) C(6) C(11) C(2) 178.7(2)
C(13) C(6) C(11) C(5) -1.3(3)
C(3) C(7) C(10) C(8) -132.0(2)
C(3) C(7) C(10) C(12) 50.4(2)
C(3) C(7) C(31) O(5) -177.6(2)
C(3) C(7) C(31) N(2) 1.7(2)
C(10) C(7) C(31) O(5) -58.3(3)
C(10) C(7) C(31) N(2) 121.0(2)
C(31) C(7) C(10) C(8) 131.9(2)
C(31) C(7) C(10) C(12) -45.8(2)
C(10) C(8) C(14) C(22) 1.4(3)
C(14) C(8) C(10) C(7) -177.4(2)
C(14) C(8) C(10) C(12) 0.2(3)
N(2) C(9) C(20) C(32) -179.3(2)
N(2) C(9) C(27) C(26) 178.5(2)
C(20) C(9) C(27) C(26) -1.0(4)
C(27) C(9) C(20) C(32) 0.2(3)
C(7) C(10) C(12) C(21) 176.3(2)
C(8) C(10) C(12) C(21) -1.3(3)
C(10) C(12) C(21) C(22) 0.8(3)
C(6) C(13) C(24) C(28) -1.0(3)
C(6) C(13) C(24) C(42) -178.5(2)
C(8) C(14) C(22) C(21) -1.9(3)
C(8) C(14) C(22) C(33) 179.4(2)
C(38) C(15) C(23) C(1) 152.9(2)
C(23) C(15) C(40) C(48) -179.2(2)
C(40) C(15) C(23) C(1) -27.5(4)
C(38) C(15) C(40) C(48) 0.4(3)
C(40) C(15) C(38) C(36) 0.3(3)
C(3) C(16) C(17) C(39) 26.0(4)
C(3) C(16) C(17) C(43) -153.1(2)
C(16) C(17) C(39) C(41) -176.7(2)
C(16) C(17) C(43) C(44) 176.7(2)
C(39) C(17) C(43) C(44) -2.5(4)
C(43) C(17) C(39) C(41) 2.4(4)
O(1) C(18) C(26) C(27) -178.9(2)
O(1) C(18) C(32) C(20) 177.9(2)
C(26) C(18) C(32) C(20) -3.2(4)
C(32) C(18) C(26) C(27) 2.4(4)
C(9) C(20) C(32) C(18) 1.9(4)
C(12) C(21) C(22) C(14) 0.8(3)
C(12) C(21) C(22) C(33) 179.5(2)
C(14) C(22) C(33) F(7) -55.5(3)
C(14) C(22) C(33) F(8) 64.9(3)
C(14) C(22) C(33) F(9) -177.2(2)
C(21) C(22) C(33) F(7) 125.8(2)
C(21) C(22) C(33) F(8) -113.8(2)
C(21) C(22) C(33) F(9) 4.1(3)
C(13) C(24) C(28) C(5) 0.5(3)
C(13) C(24) C(42) F(10) -40.1(3)
C(13) C(24) C(42) F(11) 77.4(3)
C(13) C(24) C(42) F(12) -163.1(2)
C(28) C(24) C(42) F(10) 142.4(2)
C(28) C(24) C(42) F(11) -100.1(2)
C(28) C(24) C(42) F(12) 19.4(3)
C(42) C(24) C(28) C(5) 178.0(2)
C(29) C(25) C(34) O(3) -179.5(2)
C(29) C(25) C(34) C(37) 1.5(3)
C(34) C(25) C(29) C(4) -0.7(4)
C(18) C(26) C(27) C(9) -0.3(4)
C(4) C(30) C(37) C(34) 0.3(4)
O(3) C(34) C(37) C(30) 179.6(2)
C(25) C(34) C(37) C(30) -1.3(4)
C(38) C(36) C(45) C(48) 1.9(4)
C(45) C(36) C(38) C(15) -1.6(4)
C(17) C(39) C(41) C(47) -0.5(4)
C(15) C(40) C(48) C(45) 0.0(4)
C(39) C(41) C(47) C(44) -1.6(4)
C(17) C(43) C(44) C(47) 0.5(4)
C(43) C(44) C(47) C(41) 1.5(4)
C(36) C(45) C(48) C(40) -1.2(4)
